data_7218482
loop_
_publ_author_name
'\,Serb, Mihaela-Diana'
'Kalf, Irmgard'
'Englert, Ulli'

_publ_section_title
;
 Biguanide and squaric acid as pH-dependent building blocks in crystal
 engineering
;
_journal_issue 46
_journal_name_full CrystEngComm
_journal_page_first 10631
_journal_paper_doi 10.1039/C4CE01643B
_journal_volume 16
_journal_year 2014
_chemical_formula_moiety 'C4 H12 N5, 0.5(C4 O4), H2 O'
_chemical_formula_sum 'C6 H14 N5 O3'
_chemical_formula_weight 204.22
_chemical_name_systematic
; 
 ? 
;
_space_group_IT_number 2
_symmetry_cell_setting triclinic
_symmetry_space_group_name_Hall '-P 1'
_symmetry_space_group_name_H-M 'P -1'
_atom_sites_solution_hydrogens geom
_atom_sites_solution_primary direct
_atom_sites_solution_secondary difmap
_audit_creation_method SHELXL-97
_cell_angle_alpha 63.075(2)
_cell_angle_beta 88.633(3)
_cell_angle_gamma 81.063(3)
_cell_formula_units_Z 2
_cell_length_a 7.5760(14)
_cell_length_b 8.3143(15)
_cell_length_c 8.5662(16)
_cell_measurement_reflns_used 2492
_cell_measurement_temperature 130(2)
_cell_measurement_theta_max 26.52
_cell_measurement_theta_min 2.67
_cell_volume 474.58(15)
_computing_cell_refinement 'SAINT-Plus (Bruker, 1999)'
_computing_data_collection 'SMART (Bruker, 2001)'
_computing_data_reduction 'SAINT-Plus (Bruker, 1999)'
_computing_molecular_graphics 'PLATON (Spek, 2009)'
_computing_publication_material 'SHELXL-97 (Sheldrick, 2008)'
_computing_structure_refinement 'SHELXL-97 (Sheldrick, 2008)'
_computing_structure_solution 'SHELXS-97 (Sheldrick, 2008)'
_diffrn_ambient_temperature 130(2)
_diffrn_measured_fraction_theta_full 1.000
_diffrn_measured_fraction_theta_max .997
_diffrn_measurement_device_type 'Bruker SMART APEX CCD'
_diffrn_measurement_method '\w scans'
_diffrn_radiation_monochromator graphite
_diffrn_radiation_source 'fine-focus sealed tube'
_diffrn_radiation_type MoK\a
_diffrn_radiation_wavelength 0.71073
_diffrn_reflns_av_R_equivalents 0.0313
_diffrn_reflns_av_sigmaI/netI 0.0316
_diffrn_reflns_limit_h_max 9
_diffrn_reflns_limit_h_min -9
_diffrn_reflns_limit_k_max 10
_diffrn_reflns_limit_k_min -10
_diffrn_reflns_limit_l_max 10
_diffrn_reflns_limit_l_min -10
_diffrn_reflns_number 5853
_diffrn_reflns_theta_full 25.00
_diffrn_reflns_theta_max 26.66
_diffrn_reflns_theta_min 2.67
_diffrn_standards_decay_% 'no decay'
_exptl_absorpt_coefficient_mu 0.115
_exptl_absorpt_correction_type none
_exptl_crystal_colour colourless
_exptl_crystal_density_diffrn 1.429
_exptl_crystal_density_method 'not measured'
_exptl_crystal_description fragment
_exptl_crystal_F_000 218
_exptl_crystal_size_max 0.40
_exptl_crystal_size_mid 0.20
_exptl_crystal_size_min 0.10
_refine_diff_density_max .420
_refine_diff_density_min -.355
_refine_diff_density_rms .046
_refine_ls_extinction_method none
_refine_ls_goodness_of_fit_ref 1.093
_refine_ls_hydrogen_treatment mixed
_refine_ls_matrix_type full
_refine_ls_number_parameters 161
_refine_ls_number_reflns 2003
_refine_ls_number_restraints 8
_refine_ls_restrained_S_all 1.093
_refine_ls_R_factor_all 0.0450
_refine_ls_R_factor_gt 0.0376
_refine_ls_shift/su_max 0.000
_refine_ls_shift/su_mean 0.000
_refine_ls_structure_factor_coef Fsqd
_refine_ls_weighting_details 'calc w=1/[\s^2^(Fo^2^)+(0.0560P)^2^+0.0354P] where P=(Fo^2^+2Fc^2^)/3'
_refine_ls_weighting_scheme calc
_refine_ls_wR_factor_gt 0.0991
_refine_ls_wR_factor_ref 0.1022
_reflns_number_gt 1661
_reflns_number_total 2003
_reflns_threshold_expression >2sigma(I)
_cod_data_source_file c4ce01643b2.cif
_cod_data_source_block 1d
_cod_depositor_comments
;
The following automatic conversions were performed:

'_symmetry_cell_setting' value 'Triclinic' changed to 'triclinic'
according to
/usr/data/users/saulius/crontab/automatic-downloads/rss-feeds/RSC/lib/dictionaries/cif_core.dic
dictionary named 'cif_core.dic' version 2.4.2 from 2011-04-26.

Automatic conversion script
Id: cif_fix_values 2827 2014-09-09 07:05:25Z andrius 

 Adding full bibliography for 7218480--7218488.cif.
;
_cod_original_sg_symbol_Hall -P1
_cod_original_sg_symbol_H-M P-1
_cod_database_code 7218482

loop_
_symmetry_equiv_pos_as_xyz
'x, y, z'
'-x, -y, -z'

loop_
_atom_site_label
_atom_site_type_symbol
_atom_site_fract_x
_atom_site_fract_y
_atom_site_fract_z
_atom_site_U_iso_or_equiv
_atom_site_adp_type
_atom_site_occupancy
_atom_site_symmetry_multiplicity
_atom_site_calc_flag
_atom_site_refinement_flags
O1 O 0.14232(15) 0.49071(14) 0.23681(13) 0.0302(3) Uani 1 1 d .
O2 O -0.00731(13) 0.19278(12) 0.15276(12) 0.0203(2) Uani 1 1 d .
C1 C 0.06438(17) 0.49557(18) 0.10726(17) 0.0175(3) Uani 1 1 d .
C2 C -0.00282(17) 0.36074(18) 0.06852(17) 0.0159(3) Uani 1 1 d .
N1 N 0.47977(15) 0.74046(15) 0.11287(14) 0.0187(3) Uani 1 1 d .
N2 N 0.35547(14) 0.81048(15) 0.32734(14) 0.0178(3) Uani 1 1 d .
N3 N 0.20142(18) 0.86873(17) 0.53390(16) 0.0219(3) Uani 1 1 d D
H30 H 0.269(2) 0.951(2) 0.526(2) 0.042(5) Uiso 1 1 d D
H31 H 0.115(2) 0.856(3) 0.604(2) 0.038(5) Uiso 1 1 d D
N4 N 0.21287(16) 0.93718(16) 0.04758(16) 0.0195(3) Uani 1 1 d D
H40 H 0.133(2) 0.999(2) 0.086(2) 0.026(4) Uiso 1 1 d D
H41 H 0.178(2) 0.914(2) -0.036(2) 0.034(5) Uiso 1 1 d D
N5 N 0.07229(18) 0.72624(18) 0.40222(18) 0.0266(3) Uani 1 1 d D
H50 H 0.087(2) 0.666(2) 0.340(2) 0.029(4) Uiso 1 1 d D
H51 H -0.026(2) 0.733(3) 0.457(3) 0.054(6) Uiso 1 1 d D
C3 C 0.6171(2) 0.6019(2) 0.23749(19) 0.0272(4) Uani 1 1 d .
H3C H 0.7253 0.6549 0.2317 0.041 Uiso 1 1 calc R
H3D H 0.6447 0.4997 0.2086 0.041 Uiso 1 1 calc R
H3E H 0.5737 0.5577 0.3562 0.041 Uiso 1 1 calc R
C4 C 0.4909(2) 0.7746(2) -0.06924(18) 0.0243(3) Uani 1 1 d .
H4C H 0.4205 0.6963 -0.0903 0.036 Uiso 1 1 calc R
H4D H 0.6161 0.7474 -0.0934 0.036 Uiso 1 1 calc R
H4E H 0.4437 0.9032 -0.1465 0.036 Uiso 1 1 calc R
C5 C 0.34571(17) 0.82471(17) 0.16484(17) 0.0160(3) Uani 1 1 d .
C6 C 0.20656(18) 0.80547(18) 0.41674(18) 0.0187(3) Uani 1 1 d .
O3 O 0.32983(17) 0.18090(16) 0.50233(16) 0.0373(3) Uani 1 1 d D
H3A H 0.295(3) 0.279(2) 0.408(2) 0.047(6) Uiso 1 1 d D
H3B H 0.427(2) 0.195(3) 0.542(3) 0.059(7) Uiso 1 1 d D

loop_
_atom_site_aniso_label
_atom_site_aniso_U_11
_atom_site_aniso_U_22
_atom_site_aniso_U_33
_atom_site_aniso_U_23
_atom_site_aniso_U_13
_atom_site_aniso_U_12
O1 0.0449(7) 0.0214(5) 0.0254(6) -0.0130(5) -0.0150(5) 0.0016(5)
O2 0.0281(5) 0.0143(5) 0.0183(5) -0.0074(4) 0.0022(4) -0.0029(4)
C1 0.0186(7) 0.0171(7) 0.0178(7) -0.0098(5) 0.0006(5) 0.0006(5)
C2 0.0154(6) 0.0163(6) 0.0169(6) -0.0090(5) 0.0032(5) -0.0008(5)
N1 0.0187(6) 0.0202(6) 0.0176(6) -0.0097(5) 0.0013(5) -0.0009(5)
N2 0.0182(6) 0.0193(6) 0.0165(6) -0.0092(5) 0.0006(5) -0.0014(5)
N3 0.0271(7) 0.0226(6) 0.0190(6) -0.0119(5) 0.0061(5) -0.0056(5)
N4 0.0197(6) 0.0224(6) 0.0199(6) -0.0136(5) -0.0023(5) 0.0003(5)
N5 0.0278(7) 0.0303(7) 0.0335(8) -0.0224(6) 0.0150(6) -0.0144(6)
C3 0.0261(8) 0.0278(8) 0.0247(8) -0.0129(7) -0.0019(6) 0.0076(6)
C4 0.0262(8) 0.0287(8) 0.0202(7) -0.0135(6) 0.0037(6) -0.0032(6)
C5 0.0169(7) 0.0148(6) 0.0187(7) -0.0085(5) 0.0017(5) -0.0062(5)
C6 0.0228(7) 0.0138(6) 0.0165(7) -0.0050(5) 0.0011(5) -0.0009(5)
O3 0.0436(7) 0.0235(6) 0.0396(7) -0.0085(5) -0.0194(6) -0.0066(5)

loop_
_atom_type_symbol
_atom_type_description
_atom_type_scat_dispersion_real
_atom_type_scat_dispersion_imag
_atom_type_scat_source
C C .0033 .0016 'International Tables Vol C Tables 4.2.6.8 and 6.1.1.4'
H H .0000 .0000 'International Tables Vol C Tables 4.2.6.8 and 6.1.1.4'
N N .0061 .0033 'International Tables Vol C Tables 4.2.6.8 and 6.1.1.4'
O O .0106 .0060 'International Tables Vol C Tables 4.2.6.8 and 6.1.1.4'

loop_
_geom_angle_atom_site_label_1
_geom_angle_atom_site_label_2
_geom_angle_atom_site_label_3
_geom_angle
_geom_angle_site_symmetry_1
_geom_angle_site_symmetry_3
O1 C1 C2 134.68(13) . 2_565
O1 C1 C2 135.09(13) . .
C2 C1 C2 90.23(11) 2_565 .
O2 C2 C1 135.45(13) . 2_565
O2 C2 C1 134.78(13) . .
C1 C2 C1 89.77(11) 2_565 .
C5 N1 C3 121.27(12) . .
C5 N1 C4 121.71(12) . .
C3 N1 C4 116.93(11) . .
C6 N2 C5 120.02(11) . .
C6 N3 H30 121.4(12) . .
C6 N3 H31 121.5(12) . .
H30 N3 H31 115.1(18) . .
C5 N4 H40 115.0(10) . .
C5 N4 H41 121.0(12) . .
H40 N4 H41 117.8(16) . .
C6 N5 H50 118.0(11) . .
C6 N5 H51 119.4(14) . .
H50 N5 H51 122.5(18) . .
N1 C3 H3C 109.5 . .
N1 C3 H3D 109.5 . .
H3C C3 H3D 109.5 . .
N1 C3 H3E 109.5 . .
H3C C3 H3E 109.5 . .
H3D C3 H3E 109.5 . .
N1 C4 H4C 109.5 . .
N1 C4 H4D 109.5 . .
H4C C4 H4D 109.5 . .
N1 C4 H4E 109.5 . .
H4C C4 H4E 109.5 . .
H4D C4 H4E 109.5 . .
N1 C5 N4 118.75(12) . .
N1 C5 N2 119.29(12) . .
N4 C5 N2 121.59(12) . .
N3 C6 N5 119.33(13) . .
N3 C6 N2 117.96(13) . .
N5 C6 N2 122.47(12) . .
H3A O3 H3B 107.1(19) . .

loop_
_geom_bond_atom_site_label_1
_geom_bond_atom_site_label_2
_geom_bond_distance
_geom_bond_site_symmetry_2
O1 C1 1.2511(17) .
O2 C2 1.2542(16) .
C1 C2 1.4640(18) 2_565
C1 C2 1.4657(18) .
C2 C1 1.4639(18) 2_565
N1 C5 1.3267(17) .
N1 C3 1.4544(18) .
N1 C4 1.4564(17) .
N2 C6 1.3436(17) .
N2 C5 1.3454(17) .
N3 C6 1.3248(18) .
N3 H30 0.891(15) .
N3 H31 0.867(14) .
N4 C5 1.3422(17) .
N4 H40 0.885(14) .
N4 H41 0.874(14) .
N5 C6 1.3314(18) .
N5 H50 0.878(14) .
N5 H51 0.880(15) .
C3 H3C 0.9800 .
C3 H3D 0.9800 .
C3 H3E 0.9800 .
C4 H4C 0.9800 .
C4 H4D 0.9800 .
C4 H4E 0.9800 .
O3 H3A 0.857(15) .
O3 H3B 0.867(16) .
